data_7219757
loop_
_publ_author_name
'Yang, Liangru'
'Zhang, Xinchi'
'Mao, Pu'
'Xiao, Yong-Mei'
'Bian, Huanyu'
'Yuan, Jinwei'
'Mai, Wen-Peng'
'Qu, Lingbo'

_publ_section_title
;
 NCN Pincer Palladium Complexes Based on
 1,3-dipicolyl-3,4,5,6-tetrahydropyrimidin-2-ylidenes: Synthesis,
 Characterization and Catalytic Activities
;
_journal_name_full 'RSC Adv.'
_journal_paper_doi 10.1039/C5RA01706H
_journal_year 2015
_chemical_absolute_configuration ad
_chemical_formula_moiety 'C18 H22 Cl N4 Pd, F6 P'
_chemical_formula_sum 'C18 H22 Cl F6 N4 P Pd'
_chemical_formula_weight 581.22
_chemical_name_systematic
;
 ? 
;
_space_group_crystal_system orthorhombic
_space_group_IT_number 19
_space_group_name_Hall 'P 2ac 2ab'
_space_group_name_H-M_alt 'P 21 21 21'
_symmetry_space_group_name_Hall 'P 2ac 2ab'
_symmetry_space_group_name_H-M 'P 21 21 21'
_atom_sites_solution_hydrogens geom
_atom_sites_solution_primary direct
_atom_sites_solution_secondary difmap
_audit_creation_date 2014-10-09
_audit_creation_method
;
Olex2 1.2
(compiled 2014.09.19 svn.r3010 for OlexSys, GUI svn.r4874)
;
_audit_update_record
;
2014-12-12 deposited with the CCDC.
2015-03-05 downloaded from the CCDC.
;
_cell_angle_alpha 90.00
_cell_angle_beta 90.00
_cell_angle_gamma 90.00
_cell_formula_units_Z 4
_cell_length_a 7.8169(4)
_cell_length_b 12.9702(6)
_cell_length_c 22.3383(10)
_cell_measurement_reflns_used 2876
_cell_measurement_temperature 291(2)
_cell_measurement_theta_max 26.8030
_cell_measurement_theta_min 3.2680
_cell_volume 2264.81(19)
_computing_cell_refinement
;
CrysAlisPro, Agilent Technologies,
Version 1.171.36.32 (release 02-08-2013 CrysAlis171 .NET)
(compiled Aug  2 2013,16:46:58)
;
_computing_data_collection
;
CrysAlisPro, Agilent Technologies,
Version 1.171.36.32 (release 02-08-2013 CrysAlis171 .NET)
(compiled Aug  2 2013,16:46:58)
;
_computing_data_reduction
;
CrysAlisPro, Agilent Technologies,
Version 1.171.36.32 (release 02-08-2013 CrysAlis171 .NET)
(compiled Aug  2 2013,16:46:58)
;
_computing_molecular_graphics 'Olex2 (Dolomanov et al., 2009)'
_computing_publication_material 'Olex2 (Dolomanov et al., 2009)'
_computing_structure_refinement 'ShelXL (Sheldrick, 2008)'
_computing_structure_solution 'ShelXS (Sheldrick, 2008)'
_diffrn_ambient_temperature 291.15
_diffrn_detector_area_resol_mean 16.2312
_diffrn_measured_fraction_theta_full 0.998
_diffrn_measured_fraction_theta_max 0.998
_diffrn_measurement_details
;
  1 omega  -23.00    6.00   1.0000    8.0000
omega____ theta____ kappa____ phi______ frames
    -      -17.1323  -99.0000 -120.0000 29

  2 omega   -3.00   81.00   1.0000    8.0000
omega____ theta____ kappa____ phi______ frames
    -       19.7885   37.0000 -120.0000 84

  3 omega   36.00   75.00   1.0000    8.0000
omega____ theta____ kappa____ phi______ frames
    -       19.7885  178.0000 -150.0000 39
;
_diffrn_measurement_device_type 'Xcalibur, Eos, Gemini'
_diffrn_measurement_method '\w scans'
_diffrn_orient_matrix_UB_11 -0.0826572000
_diffrn_orient_matrix_UB_12 -0.0042191000
_diffrn_orient_matrix_UB_13 -0.0128659000
_diffrn_orient_matrix_UB_21 -0.0236706000
_diffrn_orient_matrix_UB_22 -0.0357372000
_diffrn_orient_matrix_UB_23 0.0225695000
_diffrn_orient_matrix_UB_31 -0.0289072000
_diffrn_orient_matrix_UB_32 0.0412148000
_diffrn_orient_matrix_UB_33 0.0182472000
_diffrn_radiation_monochromator graphite
_diffrn_radiation_type MoK\a
_diffrn_radiation_wavelength 0.71073
_diffrn_reflns_av_R_equivalents 0.0228
_diffrn_reflns_av_unetI/netI 0.0486
_diffrn_reflns_limit_h_max 6
_diffrn_reflns_limit_h_min -9
_diffrn_reflns_limit_k_max 9
_diffrn_reflns_limit_k_min -16
_diffrn_reflns_limit_l_max 27
_diffrn_reflns_limit_l_min -26
_diffrn_reflns_number 6519
_diffrn_reflns_theta_full 26.00
_diffrn_reflns_theta_max 26.36
_diffrn_reflns_theta_min 3.04
_diffrn_source 'Enhance (Mo) X-ray Source'
_exptl_absorpt_coefficient_mu 1.070
_exptl_absorpt_correction_T_max 1.00000
_exptl_absorpt_correction_T_min 0.98578
_exptl_absorpt_correction_type multi-scan
_exptl_absorpt_process_details
;
CrysAlisPro, Agilent Technologies,
Version 1.171.36.32 (release 02-08-2013 CrysAlis171 .NET)
(compiled Aug  2 2013,16:46:58)
Empirical absorption correction using spherical harmonics,
 implemented in SCALE3 ABSPACK scaling algorithm.
;
_exptl_crystal_density_diffrn 1.705
_exptl_crystal_density_method 'not measured'
_exptl_crystal_F_000 1160
_exptl_crystal_size_max 0.2
_exptl_crystal_size_mid 0.17
_exptl_crystal_size_min 0.16
_refine_diff_density_max 0.719
_refine_diff_density_min -0.391
_refine_diff_density_rms 0.082
_refine_ls_abs_structure_details 'Flack H D (1983), Acta Cryst. A39, 876-881'
_refine_ls_abs_structure_Flack 0.00(7)
_refine_ls_extinction_method none
_refine_ls_goodness_of_fit_ref 1.038
_refine_ls_hydrogen_treatment constr
_refine_ls_matrix_type full
_refine_ls_number_parameters 283
_refine_ls_number_reflns 4214
_refine_ls_number_restraints 0
_refine_ls_restrained_S_all 1.038
_refine_ls_R_factor_all 0.0511
_refine_ls_R_factor_gt 0.0416
_refine_ls_shift/su_max 0.001
_refine_ls_shift/su_mean 0.000
_refine_ls_structure_factor_coef Fsqd
_refine_ls_weighting_details 'calc w=1/[\s^2^(Fo^2^)+(0.0541P)^2^+0.8150P] where P=(Fo^2^+2Fc^2^)/3'
_refine_ls_weighting_scheme calc
_refine_ls_wR_factor_gt 0.0986
_refine_ls_wR_factor_ref 0.1045
_reflns_number_gt 3684
_reflns_number_total 4214
_reflns_threshold_expression >2sigma(I)
_cod_data_source_file c5ra01706h3.cif
_cod_data_source_block 201408162
_cod_original_cell_volume 2264.82(18)
_cod_database_code 7219757
_chemical_oxdiff_formula C20H20N4O4Cl1Pd1
_reflns_odcompleteness_completeness 99.70
_reflns_odcompleteness_iscentric 1
_reflns_odcompleteness_theta 26.32
_olex2_refinement_description
;
1. Fixed Uiso
 At 1.2 times of:
  All C(H) groups, All C(H,H) groups
 At 1.5 times of:
  All C(H,H,H) groups
2.a Secondary CH2 refined with riding coordinates:
 C2(H2A,H2B), C4(H4A,H4B), C7(H7A,H7B), C13(H13A,H13B)
2.b Aromatic/amide H refined with riding coordinates:
 C9(H9), C10(H10), C11(H11), C12(H12), C15(H15), C16(H16), C17(H17), C18(H18)
2.c Idealised Me refined as rotating group:
 C5(H5A,H5B,H5C), C6(H6A,H6B,H6C)
;
_olex2_submission_special_instructions 'No special instructions were received'

loop_
_space_group_symop_id
_space_group_symop_operation_xyz
1 'x, y, z'
2 '-x+1/2, -y, z+1/2'
3 'x+1/2, -y+1/2, -z'
4 '-x, y+1/2, -z+1/2'

loop_
_atom_site_label
_atom_site_type_symbol
_atom_site_fract_x
_atom_site_fract_y
_atom_site_fract_z
_atom_site_U_iso_or_equiv
_atom_site_adp_type
_atom_site_occupancy
_atom_site_calc_flag
_atom_site_refinement_flags_posn
Pd1 Pd 0.29646(6) 0.67131(3) 0.455440(18) 0.03535(13) Uani 1 d .
Cl1 Cl 0.2336(2) 0.71012(12) 0.55637(6) 0.0508(4) Uani 1 d .
N1 N 0.2280(6) 0.6763(4) 0.32949(19) 0.0416(10) Uani 1 d .
N2 N 0.4656(6) 0.5803(4) 0.3539(2) 0.0377(11) Uani 1 d .
N3 N 0.2399(6) 0.8179(3) 0.4294(2) 0.0427(11) Uani 1 d .
N4 N 0.3558(6) 0.5224(3) 0.47509(19) 0.0375(11) Uani 1 d .
C1 C 0.3355(7) 0.6382(4) 0.3702(2) 0.0358(12) Uani 1 d .
C2 C 0.2437(9) 0.6519(6) 0.2663(3) 0.0581(19) Uani 1 d .
H2A H 0.1998 0.7089 0.2427 0.070 Uiso 1 calc R
H2B H 0.1755 0.5914 0.2572 0.070 Uiso 1 calc R
C3 C 0.4280(11) 0.6318(8) 0.2492(3) 0.076(3) Uani 1 d .
C4 C 0.4924(10) 0.5470(6) 0.2918(3) 0.0575(18) Uani 1 d .
H4A H 0.4306 0.4834 0.2844 0.069 Uiso 1 calc R
H4B H 0.6131 0.5343 0.2849 0.069 Uiso 1 calc R
C5 C 0.5293(15) 0.7295(9) 0.2556(6) 0.135(5) Uani 1 d .
H5A H 0.5221 0.7536 0.2961 0.202 Uiso 1 calc GR
H5B H 0.4838 0.7810 0.2291 0.202 Uiso 1 calc GR
H5C H 0.6467 0.7165 0.2456 0.202 Uiso 1 calc GR
C6 C 0.4230(17) 0.5817(11) 0.1850(3) 0.157(7) Uani 1 d .
H6A H 0.5273 0.5445 0.1781 0.236 Uiso 1 calc GR
H6B H 0.4110 0.6349 0.1554 0.236 Uiso 1 calc GR
H6C H 0.3277 0.5352 0.1824 0.236 Uiso 1 calc GR
C7 C 0.0806(8) 0.7377(5) 0.3491(3) 0.0492(16) Uani 1 d .
H7A H 0.0088 0.6966 0.3753 0.059 Uiso 1 calc R
H7B H 0.0130 0.7577 0.3146 0.059 Uiso 1 calc R
C8 C 0.1393(7) 0.8317(5) 0.3815(3) 0.0472(14) Uani 1 d .
C9 C 0.0979(11) 0.9304(6) 0.3631(4) 0.069(2) Uani 1 d .
H9 H 0.0275 0.9395 0.3299 0.083 Uiso 1 calc R
C10 C 0.1585(10) 1.0141(6) 0.3926(4) 0.070(2) Uani 1 d .
H10 H 0.1281 1.0803 0.3806 0.084 Uiso 1 calc R
C11 C 0.2658(10) 0.9993(5) 0.4408(4) 0.067(2) Uani 1 d .
H11 H 0.3118 1.0552 0.4612 0.081 Uiso 1 calc R
C12 C 0.3040(9) 0.8991(4) 0.4582(3) 0.0530(15) Uani 1 d .
H12 H 0.3760 0.8884 0.4907 0.064 Uiso 1 calc R
C13 C 0.5768(8) 0.5376(4) 0.3997(3) 0.0415(14) Uani 1 d .
H13A H 0.6353 0.5935 0.4201 0.050 Uiso 1 calc R
H13B H 0.6628 0.4946 0.3808 0.050 Uiso 1 calc R
C14 C 0.4810(7) 0.4750(4) 0.4446(2) 0.0366(13) Uani 1 d .
C15 C 0.5195(8) 0.3712(4) 0.4555(3) 0.0463(14) Uani 1 d .
H15 H 0.6045 0.3382 0.4336 0.056 Uiso 1 calc R
C16 C 0.4319(10) 0.3197(5) 0.4980(3) 0.0578(17) Uani 1 d .
H16 H 0.4568 0.2509 0.5056 0.069 Uiso 1 calc R
C17 C 0.3075(11) 0.3680(5) 0.5298(3) 0.0554(16) Uani 1 d .
H17 H 0.2484 0.3330 0.5597 0.066 Uiso 1 calc R
C18 C 0.2705(9) 0.4676(4) 0.5174(3) 0.0468(15) Uani 1 d .
H18 H 0.1833 0.4997 0.5387 0.056 Uiso 1 calc R
P1 P 0.0147(2) 0.37002(15) 0.34755(8) 0.0516(4) Uani 1 d .
F1 F -0.0380(9) 0.3968(6) 0.4133(3) 0.136(3) Uani 1 d .
F2 F 0.1975(8) 0.4067(6) 0.3549(4) 0.156(3) Uani 1 d .
F3 F -0.0365(12) 0.4843(6) 0.3352(5) 0.180(4) Uani 1 d .
F4 F 0.0605(9) 0.3420(8) 0.2837(2) 0.179(4) Uani 1 d .
F5 F -0.1737(7) 0.3432(7) 0.3389(4) 0.200(5) Uani 1 d .
F6 F 0.0621(16) 0.2647(6) 0.3640(6) 0.273(7) Uani 1 d .

loop_
_atom_site_aniso_label
_atom_site_aniso_U_11
_atom_site_aniso_U_22
_atom_site_aniso_U_33
_atom_site_aniso_U_23
_atom_site_aniso_U_13
_atom_site_aniso_U_12
Pd1 0.0370(2) 0.02868(19) 0.0404(2) -0.00194(18) -0.0012(2) 0.0043(2)
Cl1 0.0564(9) 0.0508(8) 0.0452(8) -0.0114(6) -0.0017(7) 0.0065(7)
N1 0.040(2) 0.044(2) 0.041(2) 0.002(2) 0.005(2) 0.011(3)
N2 0.041(3) 0.032(3) 0.039(3) 0.003(2) 0.003(2) 0.006(2)
N3 0.040(3) 0.030(2) 0.058(3) 0.003(2) 0.010(2) 0.008(2)
N4 0.046(3) 0.033(2) 0.034(2) 0.0006(19) -0.004(2) 0.000(2)
C1 0.038(3) 0.029(2) 0.041(3) 0.007(2) 0.002(2) 0.004(2)
C2 0.064(5) 0.067(5) 0.043(3) 0.010(3) 0.000(3) 0.018(4)
C3 0.074(5) 0.109(7) 0.047(4) 0.027(4) 0.018(4) 0.040(5)
C4 0.060(4) 0.068(4) 0.045(4) 0.005(3) 0.011(3) 0.024(4)
C5 0.111(9) 0.133(10) 0.160(11) 0.089(9) 0.030(8) -0.017(8)
C6 0.154(11) 0.284(17) 0.033(4) 0.018(7) 0.021(6) 0.108(12)
C7 0.042(3) 0.053(4) 0.053(4) 0.009(3) 0.002(3) 0.018(3)
C8 0.040(3) 0.041(3) 0.060(4) 0.010(3) 0.017(3) 0.013(3)
C9 0.070(5) 0.064(5) 0.073(5) 0.016(4) 0.015(5) 0.031(5)
C10 0.070(5) 0.041(4) 0.100(6) 0.027(4) 0.041(5) 0.020(4)
C11 0.066(5) 0.033(3) 0.103(6) -0.008(3) 0.038(5) -0.002(3)
C12 0.053(3) 0.035(3) 0.071(4) -0.007(3) 0.024(4) 0.001(3)
C13 0.035(3) 0.036(3) 0.054(4) 0.001(3) -0.003(3) 0.006(3)
C14 0.040(3) 0.026(2) 0.044(3) -0.010(2) -0.011(3) 0.004(2)
C15 0.059(3) 0.028(3) 0.052(3) -0.004(3) -0.007(4) 0.012(3)
C16 0.075(4) 0.036(3) 0.062(4) 0.004(3) -0.015(4) -0.003(4)
C17 0.075(4) 0.039(3) 0.052(3) 0.012(3) -0.007(4) -0.016(4)
C18 0.055(4) 0.042(3) 0.043(3) 0.001(2) -0.003(3) -0.005(3)
P1 0.0495(9) 0.0506(10) 0.0547(10) -0.0070(8) -0.0028(8) -0.0069(9)
F1 0.145(6) 0.189(7) 0.075(3) -0.015(4) 0.008(4) 0.022(5)
F2 0.069(3) 0.195(7) 0.204(7) -0.071(6) -0.001(5) -0.041(5)
F3 0.180(7) 0.097(5) 0.263(10) 0.056(5) 0.078(7) 0.031(5)
F4 0.120(5) 0.335(12) 0.081(4) -0.092(6) 0.018(4) -0.012(7)
F5 0.063(3) 0.252(9) 0.284(10) -0.193(8) 0.023(5) -0.030(5)
F6 0.308(13) 0.112(6) 0.399(16) 0.144(8) 0.192(12) 0.131(8)

loop_
_atom_type_symbol
_atom_type_description
_atom_type_scat_dispersion_real
_atom_type_scat_dispersion_imag
_atom_type_scat_source
C C 0.0033 0.0016 'International Tables Vol C Tables 4.2.6.8 and 6.1.1.4'
H H 0.0000 0.0000 'International Tables Vol C Tables 4.2.6.8 and 6.1.1.4'
Cl Cl 0.1484 0.1585 'International Tables Vol C Tables 4.2.6.8 and 6.1.1.4'
F F 0.0171 0.0103 'International Tables Vol C Tables 4.2.6.8 and 6.1.1.4'
N N 0.0061 0.0033 'International Tables Vol C Tables 4.2.6.8 and 6.1.1.4'
P P 0.1023 0.0942 'International Tables Vol C Tables 4.2.6.8 and 6.1.1.4'
Pd Pd -0.9988 1.0072 'International Tables Vol C Tables 4.2.6.8 and 6.1.1.4'

loop_
_geom_angle_atom_site_label_1
_geom_angle_atom_site_label_2
_geom_angle_atom_site_label_3
_geom_angle
N3 Pd1 Cl1 91.65(14)
N4 Pd1 Cl1 92.51(13)
N4 Pd1 N3 175.83(18)
C1 Pd1 Cl1 176.89(16)
C1 Pd1 N3 87.8(2)
C1 Pd1 N4 88.08(19)
C1 N1 C2 122.0(5)
C1 N1 C7 119.5(5)
C2 N1 C7 118.3(5)
C1 N2 C4 122.8(5)
C1 N2 C13 119.0(5)
C13 N2 C4 117.9(5)
C8 N3 Pd1 118.7(4)
C12 N3 Pd1 121.2(4)
C12 N3 C8 120.1(5)
C14 N4 Pd1 119.5(4)
C14 N4 C18 118.1(5)
C18 N4 Pd1 122.4(4)
N1 C1 Pd1 118.7(4)
N2 C1 Pd1 120.8(4)
N2 C1 N1 120.6(5)
N1 C2 H2A 109.4
N1 C2 H2B 109.4
N1 C2 C3 111.3(6)
H2A C2 H2B 108.0
C3 C2 H2A 109.4
C3 C2 H2B 109.4
C2 C3 C4 106.2(6)
C2 C3 C6 106.1(8)
C4 C3 C6 106.0(8)
C5 C3 C2 109.5(8)
C5 C3 C4 111.9(8)
C5 C3 C6 116.6(9)
N2 C4 C3 109.0(6)
N2 C4 H4A 109.9
N2 C4 H4B 109.9
C3 C4 H4A 109.9
C3 C4 H4B 109.9
H4A C4 H4B 108.3
C3 C5 H5A 109.5
C3 C5 H5B 109.5
C3 C5 H5C 109.5
H5A C5 H5B 109.5
H5A C5 H5C 109.5
H5B C5 H5C 109.5
C3 C6 H6A 109.5
C3 C6 H6B 109.5
C3 C6 H6C 109.5
H6A C6 H6B 109.5
H6A C6 H6C 109.5
H6B C6 H6C 109.5
N1 C7 H7A 109.6
N1 C7 H7B 109.6
N1 C7 C8 110.3(5)
H7A C7 H7B 108.1
C8 C7 H7A 109.6
C8 C7 H7B 109.6
N3 C8 C7 117.4(5)
N3 C8 C9 119.9(7)
C9 C8 C7 122.7(6)
C8 C9 H9 119.5
C10 C9 C8 121.0(8)
C10 C9 H9 119.5
C9 C10 H10 120.6
C9 C10 C11 118.8(7)
C11 C10 H10 120.6
C10 C11 H11 120.7
C10 C11 C12 118.7(7)
C12 C11 H11 120.7
N3 C12 C11 121.6(7)
N3 C12 H12 119.2
C11 C12 H12 119.2
N2 C13 H13A 109.1
N2 C13 H13B 109.1
N2 C13 C14 112.4(5)
H13A C13 H13B 107.9
C14 C13 H13A 109.1
C14 C13 H13B 109.1
N4 C14 C13 117.3(5)
N4 C14 C15 120.6(6)
C15 C14 C13 122.1(5)
C14 C15 H15 120.3
C16 C15 C14 119.3(6)
C16 C15 H15 120.3
C15 C16 H16 119.9
C15 C16 C17 120.3(6)
C17 C16 H16 119.9
C16 C17 H17 120.4
C18 C17 C16 119.1(6)
C18 C17 H17 120.4
N4 C18 H18 118.7
C17 C18 N4 122.5(6)
C17 C18 H18 118.7
F2 P1 F1 94.4(4)
F2 P1 F3 87.9(5)
F2 P1 F5 174.8(6)
F3 P1 F1 83.5(5)
F4 P1 F1 178.1(4)
F4 P1 F2 87.4(4)
F4 P1 F3 97.0(6)
F4 P1 F5 93.1(4)
F5 P1 F1 85.1(4)
F5 P1 F3 86.9(5)
F6 P1 F1 92.2(5)
F6 P1 F2 91.6(6)
F6 P1 F3 175.6(6)
F6 P1 F4 87.3(6)
F6 P1 F5 93.7(7)

loop_
_geom_bond_atom_site_label_1
_geom_bond_atom_site_label_2
_geom_bond_distance
Pd1 Cl1 2.3619(14)
Pd1 N3 2.037(4)
Pd1 N4 2.035(4)
Pd1 C1 1.975(5)
N1 C1 1.334(7)
N1 C2 1.452(7)
N1 C7 1.468(7)
N2 C1 1.316(7)
N2 C4 1.467(8)
N2 C13 1.453(7)
N3 C8 1.340(8)
N3 C12 1.331(7)
N4 C14 1.341(7)
N4 C18 1.358(7)
C2 H2A 0.9700
C2 H2B 0.9700
C2 C3 1.512(10)
C3 C4 1.540(10)
C3 C5 1.501(14)
C3 C6 1.576(13)
C4 H4A 0.9700
C4 H4B 0.9700
C5 H5A 0.9600
C5 H5B 0.9600
C5 H5C 0.9600
C6 H6A 0.9600
C6 H6B 0.9600
C6 H6C 0.9600
C7 H7A 0.9700
C7 H7B 0.9700
C7 C8 1.490(9)
C8 C9 1.383(9)
C9 H9 0.9300
C9 C10 1.356(12)
C10 H10 0.9300
C10 C11 1.377(11)
C11 H11 0.9300
C11 C12 1.389(9)
C12 H12 0.9300
C13 H13A 0.9700
C13 H13B 0.9700
C13 C14 1.493(8)
C14 C15 1.400(7)
C15 H15 0.9300
C15 C16 1.348(9)
C16 H16 0.9300
C16 C17 1.357(10)
C17 H17 0.9300
C17 C18 1.352(8)
C18 H18 0.9300
P1 F1 1.565(6)
P1 F2 1.515(6)
P1 F3 1.560(7)
P1 F4 1.514(5)
P1 F5 1.526(6)
P1 F6 1.462(6)

loop_
_geom_torsion_atom_site_label_1
_geom_torsion_atom_site_label_2
_geom_torsion_atom_site_label_3
_geom_torsion_atom_site_label_4
_geom_torsion
Pd1 N3 C8 C7 -2.2(7)
Pd1 N3 C8 C9 179.5(5)
Pd1 N3 C12 C11 -179.9(5)
Pd1 N4 C14 C13 3.3(6)
Pd1 N4 C14 C15 -177.3(4)
Pd1 N4 C18 C17 178.7(5)
Cl1 Pd1 N3 C8 -133.0(4)
Cl1 Pd1 N3 C12 48.5(4)
Cl1 Pd1 N4 C14 -145.0(4)
Cl1 Pd1 N4 C18 36.5(4)
Cl1 Pd1 C1 N1 38(3)
Cl1 Pd1 C1 N2 -143(3)
N1 C2 C3 C4 54.6(9)
N1 C2 C3 C5 -66.4(9)
N1 C2 C3 C6 167.1(7)
N1 C7 C8 N3 -56.9(7)
N1 C7 C8 C9 121.3(6)
N2 C13 C14 N4 -58.6(6)
N2 C13 C14 C15 122.0(6)
N3 Pd1 N4 C14 38(3)
N3 Pd1 N4 C18 -140(2)
N3 Pd1 C1 N1 -41.3(4)
N3 Pd1 C1 N2 138.3(4)
N3 C8 C9 C10 0.3(10)
N4 Pd1 N3 C8 44(3)
N4 Pd1 N3 C12 -135(2)
N4 Pd1 C1 N1 138.7(4)
N4 Pd1 C1 N2 -41.7(4)
N4 C14 C15 C16 -1.5(9)
C1 Pd1 N3 C8 44.0(4)
C1 Pd1 N3 C12 -134.6(5)
C1 Pd1 N4 C14 38.1(4)
C1 Pd1 N4 C18 -140.5(5)
C1 N1 C2 C3 -30.0(9)
C1 N1 C7 C8 61.2(7)
C1 N2 C4 C3 33.1(9)
C1 N2 C13 C14 56.4(7)
C2 N1 C1 Pd1 -177.3(5)
C2 N1 C1 N2 3.1(9)
C2 N1 C7 C8 -123.8(6)
C2 C3 C4 N2 -55.4(9)
C4 N2 C1 Pd1 175.1(5)
C4 N2 C1 N1 -5.3(9)
C4 N2 C13 C14 -116.8(6)
C5 C3 C4 N2 64.0(9)
C6 C3 C4 N2 -167.9(8)
C7 N1 C1 Pd1 -2.5(7)
C7 N1 C1 N2 177.9(5)
C7 N1 C2 C3 155.1(6)
C7 C8 C9 C10 -177.8(7)
C8 N3 C12 C11 1.6(9)
C8 C9 C10 C11 1.5(11)
C9 C10 C11 C12 -1.8(10)
C10 C11 C12 N3 0.2(10)
C12 N3 C8 C7 176.3(5)
C12 N3 C8 C9 -1.9(8)
C13 N2 C1 Pd1 2.3(7)
C13 N2 C1 N1 -178.1(5)
C13 N2 C4 C3 -154.0(6)
C13 C14 C15 C16 177.9(6)
C14 N4 C18 C17 0.1(9)
C14 C15 C16 C17 0.2(10)
C15 C16 C17 C18 1.3(10)
C16 C17 C18 N4 -1.5(10)
C18 N4 C14 C13 -178.1(5)
C18 N4 C14 C15 1.4(8)
